data_1564419
loop_
_publ_author_name
'Kordeyro Magrino, D.A.'
'Korshunov, V.M.'
'Lyssenko, K.A.'
'Gontcharenko, V.E.'
'Belousov, Yu.A.'
'Pettinari, C.'
'Taydakov, I.V.'

_publ_section_title
;
 Luminescent complexes of Eu3+,Tb3+ and Gd3+ nitrates with polytopic
 ligand 2,4,6-tris(1H-pyrazol-1-yl)-1,3,5-triazine
;
_journal_name_full 'Inorganica Chimica Acta'
_journal_page_first 119764
_journal_paper_doi 10.1016/j.ica.2020.119764
_journal_volume 510
_journal_year 2020
_chemical_formula_moiety 'C12 H11 Gd N12 O10, H2 O'
_chemical_formula_sum 'C12 H13 Gd N12 O11'
_chemical_formula_weight 658.59
_space_group_crystal_system monoclinic
_space_group_IT_number 14
_space_group_name_Hall '-P 2ybc'
_space_group_name_H-M_alt 'P 1 21/c 1'
_atom_sites_solution_hydrogens mixed
_audit_creation_method SHELXL-2016/6
_cell_angle_alpha 90
_cell_angle_beta 93.632(3)
_cell_angle_gamma 90
_cell_formula_units_Z 4
_cell_length_a 7.4626(4)
_cell_length_b 12.5841(7)
_cell_length_c 22.1623(12)
_cell_measurement_reflns_used 9999
_cell_measurement_temperature 120(2)
_cell_measurement_theta_max 40.22
_cell_measurement_theta_min 2.2
_cell_volume 2077.1(2)
_computing_cell_refinement 'Bruker SAINT'
_computing_data_collection 'Bruker APEX II'
_computing_data_reduction 'Bruker SAINT'
_computing_molecular_graphics 'Bruker SHELXTL'
_computing_publication_material 'Bruker SHELXTL'
_computing_structure_refinement 'SHELXL-97 (Sheldrick, 1997)'
_computing_structure_solution 'SHELXS-97 (Sheldrick, 1997)'
_diffrn_ambient_temperature 120(2)
_diffrn_measured_fraction_theta_full 1.000
_diffrn_measured_fraction_theta_max 1.000
_diffrn_measurement_device_type 'Bruker APEX II CCD area detector''
_diffrn_measurement_method 'omega scans'
_diffrn_radiation_type MoK\a
_diffrn_radiation_wavelength 0.71073
_diffrn_reflns_av_R_equivalents 0.0559
_diffrn_reflns_av_unetI/netI 0.0160
_diffrn_reflns_Laue_measured_fraction_full 1.000
_diffrn_reflns_Laue_measured_fraction_max 1.000
_diffrn_reflns_limit_h_max 15
_diffrn_reflns_limit_h_min -15
_diffrn_reflns_limit_k_max 26
_diffrn_reflns_limit_k_min -26
_diffrn_reflns_limit_l_max 47
_diffrn_reflns_limit_l_min -47
_diffrn_reflns_number 435614
_diffrn_reflns_point_group_measured_fraction_full 1.000
_diffrn_reflns_point_group_measured_fraction_max 1.000
_diffrn_reflns_theta_full 25.242
_diffrn_reflns_theta_max 49.499
_diffrn_reflns_theta_min 1.841
_exptl_absorpt_coefficient_mu 3.281
_exptl_absorpt_correction_type multi-scan
_exptl_absorpt_process_details SADABS
_exptl_crystal_colour colorless
_exptl_crystal_density_diffrn 2.106
_exptl_crystal_description block
_exptl_crystal_F_000 1284
_exptl_crystal_size_max 0.320
_exptl_crystal_size_mid 0.210
_exptl_crystal_size_min 0.190
_exptl_transmission_factor_max 0.574
_exptl_transmission_factor_min 0.420
_refine_diff_density_max 1.504
_refine_diff_density_min -2.956
_refine_diff_density_rms 0.113
_refine_ls_extinction_coef .
_refine_ls_extinction_method none
_refine_ls_goodness_of_fit_ref 1.019
_refine_ls_hydrogen_treatment mixed
_refine_ls_matrix_type full
_refine_ls_number_parameters 329
_refine_ls_number_reflns 21290
_refine_ls_number_restraints 0
_refine_ls_restrained_S_all 1.019
_refine_ls_R_factor_all 0.0276
_refine_ls_R_factor_gt 0.0215
_refine_ls_shift/su_max 0.009
_refine_ls_shift/su_mean 0.000
_refine_ls_structure_factor_coef Fsqd
_refine_ls_weighting_details 'w=1/[\s^2^(Fo^2^)+(0.0166P)^2^+1.5331P] where P=(Fo^2^+2Fc^2^)/3'
_refine_ls_weighting_scheme calc
_refine_ls_wR_factor_gt 0.0459
_refine_ls_wR_factor_ref 0.0480
_reflns_Friedel_coverage 0.000
_reflns_Friedel_fraction_full .
_reflns_Friedel_fraction_max .
_reflns_number_gt 18603
_reflns_number_total 21290
_reflns_threshold_expression I>2\s(I)
_cod_data_source_file ICA-2020-510-119764.cif
_cod_data_source_block hf
_cod_original_sg_symbol_H-M 'P 21/c'
_cod_database_code 1564419
_shelx_shelxl_version_number 2016/6
_shelx_space_group_comment
;
The symmetry employed for this shelxl refinement is uniquely defined
by the following loop, which should always be used as a source of
symmetry information in preference to the above space-group names.
They are only intended as comments.
;
_shelx_estimated_absorpt_t_min 0.420
_shelx_estimated_absorpt_t_max 0.574

loop_
_space_group_symop_operation_xyz
'x, y, z'
'-x, y+1/2, -z+1/2'
'-x, -y, -z'
'x, -y-1/2, z-1/2'

loop_
_atom_site_label
_atom_site_type_symbol
_atom_site_fract_x
_atom_site_fract_y
_atom_site_fract_z
_atom_site_U_iso_or_equiv
_atom_site_adp_type
_atom_site_occupancy
_atom_site_site_symmetry_order
_atom_site_calc_flag
_atom_site_refinement_flags_posn
_atom_site_refinement_flags_adp
_atom_site_refinement_flags_occupancy
_atom_site_disorder_assembly
_atom_site_disorder_group
Gd1 Gd 0.45446(2) 0.29954(2) 0.59884(2) 0.00942(1) Uani 1 1 d . . . . .
O1N O 0.68159(10) 0.30894(7) 0.68538(3) 0.01842(12) Uani 1 1 d . . . . .
O2N O 0.73641(9) 0.19714(6) 0.61474(3) 0.01587(10) Uani 1 1 d . . . . .
O3N O 0.92810(10) 0.21585(8) 0.69238(4) 0.02136(14) Uani 1 1 d . . . . .
O4N O 0.27304(9) 0.37926(6) 0.51211(3) 0.01563(10) Uani 1 1 d . . . . .
O5N O 0.11633(10) 0.31742(7) 0.58292(3) 0.01715(11) Uani 1 1 d . . . . .
O6N O -0.01911(9) 0.38218(7) 0.50084(3) 0.01705(11) Uani 1 1 d . . . . .
O7N O 0.56885(10) 0.24291(6) 0.49873(3) 0.01665(10) Uani 1 1 d . . . . .
O8N O 0.35811(11) 0.14924(6) 0.53474(3) 0.01825(11) Uani 1 1 d . . . . .
O9N O 0.44690(15) 0.11439(9) 0.44481(4) 0.02902(19) Uani 1 1 d . . . . .
N1N N 0.78696(10) 0.24000(7) 0.66459(3) 0.01415(10) Uani 1 1 d . . . . .
N2N N 0.12052(10) 0.36002(6) 0.53153(3) 0.01278(9) Uani 1 1 d . . . . .
N3N N 0.45846(12) 0.16696(7) 0.49101(4) 0.01589(11) Uani 1 1 d . . . . .
O1W O 0.67837(9) 0.41610(6) 0.56677(4) 0.01611(10) Uani 1 1 d . . . . .
H1WA H 0.724605 0.465788 0.585969 0.045(7) Uiso 1 1 d R . . . .
H1WB H 0.755775 0.397538 0.544309 0.044(7) Uiso 1 1 d R . . . .
O2W O 0.88910(12) 0.57272(7) 0.61938(4) 0.01917(12) Uani 1 1 d . . . . .
H2WB H 0.863363 0.634769 0.626102 0.054(8) Uiso 1 1 d R . . . .
H2WA H 0.945343 0.571329 0.588782 0.063(9) Uiso 1 1 d R . . . .
N1 N 0.30652(9) 0.33188(6) 0.70032(3) 0.01117(8) Uani 1 1 d . . . . .
N2 N 0.18404(10) 0.45105(6) 0.77013(3) 0.01312(10) Uani 1 1 d . . . . .
N3 N 0.20643(10) 0.26546(6) 0.79323(3) 0.01231(9) Uani 1 1 d . . . . .
N4 N 0.31619(10) 0.15325(6) 0.72106(3) 0.01121(9) Uani 1 1 d . . . . .
N5 N 0.38967(10) 0.14061(6) 0.66641(3) 0.01242(9) Uani 1 1 d . . . . .
N6 N 0.29885(10) 0.51138(6) 0.68159(3) 0.01197(9) Uani 1 1 d . . . . .
N7 N 0.38567(10) 0.49047(6) 0.63026(3) 0.01339(10) Uani 1 1 d . . . . .
N8 N 0.08106(10) 0.38490(6) 0.85834(3) 0.01298(10) Uani 1 1 d . . . . .
C4 C 0.41255(13) 0.03684(7) 0.66078(4) 0.01449(11) Uani 1 1 d . . . . .
H4A H 0.462618 0.003813 0.627165 0.017 Uiso 1 1 calc R U . . .
C1 C 0.27372(10) 0.25468(6) 0.73971(3) 0.01067(9) Uani 1 1 d . . . . .
C2 C 0.25977(10) 0.42808(6) 0.71940(4) 0.01114(9) Uani 1 1 d . . . . .
C3 C 0.16096(11) 0.36595(7) 0.80519(4) 0.01170(10) Uani 1 1 d . . . . .
C5 C 0.35262(13) -0.01861(7) 0.71143(4) 0.01496(12) Uani 1 1 d . . . . .
H5A H 0.354727 -0.093232 0.717938 0.018 Uiso 1 1 calc R U . . .
C6 C 0.29122(12) 0.05751(7) 0.74892(4) 0.01359(11) Uani 1 1 d . . . . .
H6A H 0.241166 0.046365 0.786771 0.016 Uiso 1 1 calc R U . . .
C7 C 0.41207(13) 0.58463(7) 0.60578(4) 0.01617(13) Uani 1 1 d . . . . .
H7A H 0.469072 0.595314 0.569135 0.019 Uiso 1 1 calc R U . . .
C8 C 0.34458(14) 0.66744(7) 0.64116(5) 0.01693(13) Uani 1 1 d . . . . .
H8A H 0.348618 0.741589 0.633320 0.020 Uiso 1 1 calc R U . . .
N9 N 0.04310(12) 0.30320(7) 0.89646(4) 0.01675(11) Uani 1 1 d . . . . .
C9 C 0.27222(13) 0.61812(7) 0.68907(4) 0.01519(12) Uani 1 1 d . . . . .
H9A H 0.214881 0.651398 0.721147 0.018 Uiso 1 1 calc R U . . .
C10 C -0.04268(14) 0.34992(9) 0.93966(4) 0.01806(14) Uani 1 1 d . . . . .
H10A H -0.086600 0.313233 0.973161 0.022 Uiso 1 1 calc R U . . .
C11 C -0.06176(13) 0.46137(8) 0.93031(4) 0.01708(13) Uani 1 1 d . . . . .
H11A H -0.118968 0.510966 0.955066 0.021 Uiso 1 1 calc R U . . .
C12 C 0.01958(13) 0.48156(8) 0.87827(4) 0.01512(12) Uani 1 1 d . . . . .
H12A H 0.031707 0.548726 0.859398 0.018 Uiso 1 1 calc R U . . .

loop_
_atom_site_aniso_label
_atom_site_aniso_U_11
_atom_site_aniso_U_22
_atom_site_aniso_U_33
_atom_site_aniso_U_23
_atom_site_aniso_U_13
_atom_site_aniso_U_12
Gd1 0.00961(1) 0.01037(1) 0.00844(1) -0.00042(1) 0.00176(1) -0.00029(1)
O1N 0.0172(3) 0.0235(3) 0.0144(2) -0.0050(2) -0.00046(19) 0.0021(2)
O2N 0.0147(2) 0.0171(2) 0.0157(2) -0.0027(2) 0.00052(18) 0.0021(2)
O3N 0.0132(2) 0.0286(4) 0.0216(3) 0.0062(3) -0.0041(2) -0.0002(2)
O4N 0.0113(2) 0.0218(3) 0.0141(2) 0.0033(2) 0.00264(17) -0.00052(19)
O5N 0.0145(2) 0.0244(3) 0.0127(2) 0.0041(2) 0.00269(18) -0.0010(2)
O6N 0.0119(2) 0.0239(3) 0.0152(2) 0.0008(2) -0.00028(17) 0.0029(2)
O7N 0.0169(2) 0.0190(3) 0.0145(2) -0.0019(2) 0.00436(19) -0.0014(2)
O8N 0.0232(3) 0.0170(3) 0.0150(2) -0.0025(2) 0.0041(2) -0.0058(2)
O9N 0.0353(5) 0.0321(5) 0.0200(3) -0.0159(3) 0.0039(3) -0.0011(4)
N1N 0.0115(2) 0.0176(3) 0.0133(2) 0.0018(2) -0.00002(18) -0.00066(19)
N2N 0.0113(2) 0.0155(3) 0.0117(2) -0.00060(19) 0.00187(17) 0.00029(18)
N3N 0.0188(3) 0.0167(3) 0.0122(2) -0.0040(2) 0.0016(2) 0.0013(2)
O1W 0.0144(2) 0.0146(2) 0.0201(3) -0.0028(2) 0.0070(2) -0.00312(18)
O2W 0.0242(3) 0.0176(3) 0.0159(3) -0.0011(2) 0.0026(2) -0.0050(2)
N1 0.0128(2) 0.0110(2) 0.0100(2) 0.00009(16) 0.00248(16) 0.00052(17)
N2 0.0152(2) 0.0131(2) 0.0114(2) -0.00052(18) 0.00431(18) 0.00131(19)
N3 0.0144(2) 0.0131(2) 0.0097(2) -0.00055(17) 0.00308(17) 0.00092(18)
N4 0.0134(2) 0.0109(2) 0.0096(2) 0.00020(16) 0.00273(16) 0.00078(17)
N5 0.0156(2) 0.0121(2) 0.0100(2) -0.00057(17) 0.00376(17) 0.00038(18)
N6 0.0138(2) 0.0110(2) 0.0114(2) 0.00011(17) 0.00319(17) 0.00083(17)
N7 0.0162(2) 0.0125(2) 0.0119(2) 0.00077(18) 0.00474(19) 0.00081(19)
N8 0.0148(2) 0.0141(2) 0.0104(2) -0.00088(18) 0.00399(17) 0.00063(19)
C4 0.0189(3) 0.0123(3) 0.0126(3) -0.0008(2) 0.0032(2) 0.0018(2)
C1 0.0113(2) 0.0113(2) 0.0096(2) -0.00062(18) 0.00181(17) 0.00027(18)
C2 0.0111(2) 0.0119(2) 0.0105(2) -0.00027(19) 0.00209(18) 0.00031(18)
C3 0.0117(2) 0.0136(3) 0.0099(2) -0.00136(19) 0.00205(18) 0.00043(19)
C5 0.0199(3) 0.0113(3) 0.0137(3) 0.0009(2) 0.0010(2) 0.0010(2)
C6 0.0169(3) 0.0127(3) 0.0113(2) 0.0017(2) 0.0020(2) 0.0001(2)
C7 0.0193(3) 0.0141(3) 0.0156(3) 0.0031(2) 0.0051(2) 0.0008(2)
C8 0.0203(3) 0.0121(3) 0.0186(3) 0.0016(2) 0.0031(3) 0.0012(2)
N9 0.0218(3) 0.0156(3) 0.0136(3) 0.0007(2) 0.0069(2) 0.0000(2)
C9 0.0183(3) 0.0117(3) 0.0157(3) -0.0007(2) 0.0027(2) 0.0019(2)
C10 0.0209(4) 0.0203(4) 0.0137(3) 0.0001(3) 0.0071(3) 0.0013(3)
C11 0.0188(3) 0.0206(4) 0.0122(3) -0.0022(2) 0.0038(2) 0.0044(3)
C12 0.0177(3) 0.0153(3) 0.0126(3) -0.0017(2) 0.0029(2) 0.0021(2)

loop_
_atom_type_symbol
_atom_type_description
_atom_type_scat_dispersion_real
_atom_type_scat_dispersion_imag
_atom_type_scat_source
C C 0.0033 0.0016 'International Tables Vol C Tables 4.2.6.8 and 6.1.1.4'
N N 0.0061 0.0033 'International Tables Vol C Tables 4.2.6.8 and 6.1.1.4'
O O 0.0106 0.0060 'International Tables Vol C Tables 4.2.6.8 and 6.1.1.4'
Gd Gd -0.1653 3.9035 'International Tables Vol C Tables 4.2.6.8 and 6.1.1.4'
H H 0.0000 0.0000 'International Tables Vol C Tables 4.2.6.8 and 6.1.1.4'

loop_
_geom_angle_atom_site_label_1
_geom_angle_atom_site_label_2
_geom_angle_atom_site_label_3
_geom_angle
_geom_angle_site_symmetry_1
_geom_angle_site_symmetry_3
O1W Gd1 O8N 119.47(3) . .
O1W Gd1 O2N 75.83(3) . .
O8N Gd1 O2N 84.03(3) . .
O1W Gd1 O1N 75.04(3) . .
O8N Gd1 O1N 130.33(3) . .
O2N Gd1 O1N 51.78(2) . .
O1W Gd1 O4N 83.00(3) . .
O8N Gd1 O4N 74.80(3) . .
O2N Gd1 O4N 137.36(2) . .
O1N Gd1 O4N 152.73(3) . .
O1W Gd1 O7N 68.11(2) . .
O8N Gd1 O7N 51.38(2) . .
O2N Gd1 O7N 69.32(2) . .
O1N Gd1 O7N 116.08(3) . .
O4N Gd1 O7N 68.52(2) . .
O1W Gd1 O5N 128.22(3) . .
O8N Gd1 O5N 74.60(3) . .
O2N Gd1 O5N 153.65(3) . .
O1N Gd1 O5N 136.77(2) . .
O4N Gd1 O5N 50.91(2) . .
O7N Gd1 O5N 106.92(2) . .
O1W Gd1 N7 69.99(2) . .
O8N Gd1 N7 145.72(3) . .
O2N Gd1 N7 129.28(3) . .
O1N Gd1 N7 83.34(3) . .
O4N Gd1 N7 73.96(3) . .
O7N Gd1 N7 125.95(2) . .
O5N Gd1 N7 74.93(3) . .
O1W Gd1 N5 145.31(3) . .
O8N Gd1 N5 71.12(2) . .
O2N Gd1 N5 72.57(2) . .
O1N Gd1 N5 74.36(3) . .
O4N Gd1 N5 130.67(2) . .
O7N Gd1 N5 112.29(2) . .
O5N Gd1 N5 85.85(2) . .
N7 Gd1 N5 121.63(2) . .
O1W Gd1 N1 120.64(2) . .
O8N Gd1 N1 119.88(2) . .
O2N Gd1 N1 111.25(2) . .
O1N Gd1 N1 68.31(2) . .
O4N Gd1 N1 111.39(2) . .
O7N Gd1 N1 171.24(2) . .
O5N Gd1 N1 68.47(2) . .
N7 Gd1 N1 60.97(2) . .
N5 Gd1 N1 60.69(2) . .
O1W Gd1 N1N 73.30(3) . .
O8N Gd1 N1N 107.65(3) . .
O2N Gd1 N1N 25.76(2) . .
O1N Gd1 N1N 26.03(2) . .
O4N Gd1 N1N 154.05(2) . .
O7N Gd1 N1N 92.43(2) . .
O5N Gd1 N1N 155.03(2) . .
N7 Gd1 N1N 106.62(3) . .
N5 Gd1 N1N 72.02(2) . .
N1 Gd1 N1N 90.15(2) . .
O1W Gd1 N3N 93.69(3) . .
O8N Gd1 N3N 25.79(2) . .
O2N Gd1 N3N 76.46(2) . .
O1N Gd1 N3N 128.24(2) . .
O4N Gd1 N3N 68.37(3) . .
O7N Gd1 N3N 25.65(2) . .
O5N Gd1 N3N 89.91(3) . .
N7 Gd1 N3N 140.51(2) . .
N5 Gd1 N3N 92.55(2) . .
N1 Gd1 N3N 145.64(2) . .
N1N Gd1 N3N 102.21(2) . .
N1N O1N Gd1 95.44(5) . .
N1N O2N Gd1 96.09(5) . .
N2N O4N Gd1 96.73(5) . .
N2N O5N Gd1 94.70(5) . .
N3N O7N Gd1 94.49(5) . .
N3N O8N Gd1 98.07(5) . .
O3N N1N O2N 122.19(9) . .
O3N N1N O1N 121.14(9) . .
O2N N1N O1N 116.65(7) . .
O3N N1N Gd1 179.37(7) . .
O2N N1N Gd1 58.15(4) . .
O1N N1N Gd1 58.53(4) . .
O6N N2N O5N 121.55(7) . .
O6N N2N O4N 120.89(8) . .
O5N N2N O4N 117.56(7) . .
O6N N2N Gd1 176.90(6) . .
O5N N2N Gd1 59.83(4) . .
O4N N2N Gd1 57.80(4) . .
O9N N3N O7N 122.31(9) . .
O9N N3N O8N 121.86(10) . .
O7N N3N O8N 115.82(7) . .
O9N N3N Gd1 174.99(8) . .
O7N N3N Gd1 59.86(4) . .
O8N N3N Gd1 56.15(4) . .
Gd1 O1W H1WA 126.8 . .
Gd1 O1W H1WB 122.9 . .
H1WA O1W H1WB 104.1 . .
H2WB O2W H2WA 108.0 . .
C2 N1 C1 112.89(7) . .
C2 N1 Gd1 123.33(5) . .
C1 N1 Gd1 123.76(5) . .
C2 N2 C3 113.32(7) . .
C1 N3 C3 112.89(7) . .
N5 N4 C6 111.68(7) . .
N5 N4 C1 118.87(7) . .
C6 N4 C1 129.43(7) . .
C4 N5 N4 105.01(7) . .
C4 N5 Gd1 133.19(6) . .
N4 N5 Gd1 121.79(5) . .
C9 N6 N7 111.65(7) . .
C9 N6 C2 129.17(7) . .
N7 N6 C2 119.07(7) . .
C7 N7 N6 105.01(7) . .
C7 N7 Gd1 133.68(6) . .
N6 N7 Gd1 121.28(5) . .
N9 N8 C3 121.04(7) . .
N9 N8 C12 112.15(7) . .
C3 N8 C12 126.68(8) . .
N5 C4 C5 111.21(7) . .
N5 C4 H4A 124.4 . .
C5 C4 H4A 124.4 . .
N3 C1 N1 127.24(7) . .
N3 C1 N4 117.95(7) . .
N1 C1 N4 114.80(7) . .
N2 C2 N1 126.99(8) . .
N2 C2 N6 117.84(7) . .
N1 C2 N6 115.17(7) . .
N3 C3 N2 126.56(7) . .
N3 C3 N8 117.53(7) . .
N2 C3 N8 115.91(7) . .
C6 C5 C4 105.74(8) . .
C6 C5 H5A 127.1 . .
C4 C5 H5A 127.1 . .
C5 C6 N4 106.36(7) . .
C5 C6 H6A 126.8 . .
N4 C6 H6A 126.8 . .
N7 C7 C8 111.39(8) . .
N7 C7 H7A 124.3 . .
C8 C7 H7A 124.3 . .
C9 C8 C7 105.50(8) . .
C9 C8 H8A 127.2 . .
C7 C8 H8A 127.2 . .
C10 N9 N8 103.95(8) . .
N6 C9 C8 106.45(8) . .
N6 C9 H9A 126.8 . .
C8 C9 H9A 126.8 . .
N9 C10 C11 112.40(8) . .
N9 C10 H10A 123.8 . .
C11 C10 H10A 123.8 . .
C12 C11 C10 105.16(8) . .
C12 C11 H11A 127.4 . .
C10 C11 H11A 127.4 . .
C11 C12 N8 106.35(8) . .
C11 C12 H12A 126.8 . .
N8 C12 H12A 126.8 . .

loop_
_geom_bond_atom_site_label_1
_geom_bond_atom_site_label_2
_geom_bond_distance
_geom_bond_site_symmetry_2
Gd1 O1W 2.3663(7) .
Gd1 O8N 2.4461(8) .
Gd1 O2N 2.4735(7) .
Gd1 O1N 2.4806(8) .
Gd1 O4N 2.4908(7) .
Gd1 O7N 2.5297(7) .
Gd1 O5N 2.5357(8) .
Gd1 N7 2.5625(8) .
Gd1 N5 2.5628(7) .
Gd1 N1 2.5993(7) .
Gd1 N1N 2.8954(8) .
Gd1 N3N 2.9162(8) .
O1N N1N 1.2764(11) .
O2N N1N 1.2653(11) .
O3N N1N 1.2243(11) .
O4N N2N 1.2655(10) .
O5N N2N 1.2611(10) .
O6N N2N 1.2395(10) .
O7N N3N 1.2662(12) .
O8N N3N 1.2813(11) .
O9N N3N 1.2176(11) .
O1W H1WA 0.8201 .
O1W H1WB 0.8200 .
O2W H2WB 0.8200 .
O2W H2WA 0.8200 .
N1 C2 1.3360(11) .
N1 C1 1.3389(10) .
N2 C2 1.3219(10) .
N2 C3 1.3406(11) .
N3 C1 1.3241(10) .
N3 C3 1.3402(11) .
N4 N5 1.3701(9) .
N4 C6 1.3718(11) .
N4 C1 1.3846(10) .
N5 C4 1.3239(12) .
N6 C9 1.3694(11) .
N6 N7 1.3698(10) .
N6 C2 1.3846(11) .
N7 C7 1.3232(12) .
N8 N9 1.3716(11) .
N8 C3 1.3743(10) .
N8 C12 1.3824(12) .
C4 C5 1.4180(13) .
C4 H4A 0.9500 .
C5 C6 1.3662(13) .
C5 H5A 0.9500 .
C6 H6A 0.9500 .
C7 C8 1.4156(14) .
C7 H7A 0.9500 .
C8 C9 1.3700(13) .
C8 H8A 0.9500 .
N9 C10 1.3228(12) .
C9 H9A 0.9500 .
C10 C11 1.4235(15) .
C10 H10A 0.9500 .
C11 C12 1.3608(13) .
C11 H11A 0.9500 .
C12 H12A 0.9500 .

loop_
_geom_hbond_atom_site_label_D
_geom_hbond_atom_site_label_H
_geom_hbond_atom_site_label_A
_geom_hbond_distance_DH
_geom_hbond_distance_HA
_geom_hbond_distance_DA
_geom_hbond_angle_DHA
_geom_hbond_site_symmetry_A
O1W H1WA O2W 0.82 1.94 2.7359(11) 164.5 .
O1W H1WB O6N 0.82 2.00 2.7985(10) 165.1 1_655
O2W H2WB N3 0.82 2.51 3.2119(11) 144.6 2_656
O2W H2WB N9 0.82 2.30 2.9689(12) 139.6 2_656
O2W H2WA O6N 0.82 2.17 2.9478(11) 157.2 3_666
C4 H4A O9N 0.95 2.31 3.2416(12) 165.6 3_656
C5 H5A O1N 0.95 2.50 3.1746(12) 128.0 2_646
C6 H6A O2W 0.95 2.37 3.2960(12) 163.4 2_646
C7 H7A O7N 0.95 2.54 3.1839(12) 125.5 3_666
C9 H9A O3N 0.95 2.39 3.3389(13) 173.4 2_656
C10 H10A O6N 0.95 2.58 3.2202(14) 125.3 4_566
C11 H11A O8N 0.95 2.51 3.3611(12) 148.7 2_556
C12 H12A O2N 0.95 2.59 3.2655(12) 128.8 2_656
C12 H12A O3N 0.95 2.42 3.3726(14) 177.1 2_656

loop_
_geom_torsion_atom_site_label_1
_geom_torsion_atom_site_label_2
_geom_torsion_atom_site_label_3
_geom_torsion_atom_site_label_4
_geom_torsion
_geom_torsion_site_symmetry_1
_geom_torsion_site_symmetry_2
_geom_torsion_site_symmetry_3
_geom_torsion_site_symmetry_4
Gd1 O2N N1N O3N -179.37(8) . . . .
Gd1 O2N N1N O1N 1.84(9) . . . .
Gd1 O1N N1N O3N 179.37(8) . . . .
Gd1 O1N N1N O2N -1.84(9) . . . .
Gd1 O5N N2N O6N 176.77(8) . . . .
Gd1 O5N N2N O4N -3.03(8) . . . .
Gd1 O4N N2N O6N -176.70(7) . . . .
Gd1 O4N N2N O5N 3.10(9) . . . .
Gd1 O7N N3N O9N 174.71(10) . . . .
Gd1 O7N N3N O8N -4.71(9) . . . .
Gd1 O8N N3N O9N -174.52(9) . . . .
Gd1 O8N N3N O7N 4.91(9) . . . .
C6 N4 N5 C4 -0.83(10) . . . .
C1 N4 N5 C4 -179.10(8) . . . .
C6 N4 N5 Gd1 179.18(6) . . . .
C1 N4 N5 Gd1 0.91(10) . . . .
C9 N6 N7 C7 -0.27(10) . . . .
C2 N6 N7 C7 -176.80(8) . . . .
C9 N6 N7 Gd1 -178.61(6) . . . .
C2 N6 N7 Gd1 4.86(10) . . . .
N4 N5 C4 C5 0.53(10) . . . .
Gd1 N5 C4 C5 -179.47(6) . . . .
C3 N3 C1 N1 3.48(12) . . . .
C3 N3 C1 N4 -176.47(7) . . . .
C2 N1 C1 N3 -1.44(12) . . . .
Gd1 N1 C1 N3 176.79(6) . . . .
C2 N1 C1 N4 178.51(7) . . . .
Gd1 N1 C1 N4 -3.26(10) . . . .
N5 N4 C1 N3 -178.57(7) . . . .
C6 N4 C1 N3 3.51(13) . . . .
N5 N4 C1 N1 1.48(11) . . . .
C6 N4 C1 N1 -176.44(8) . . . .
C3 N2 C2 N1 2.50(13) . . . .
C3 N2 C2 N6 -176.41(7) . . . .
C1 N1 C2 N2 -1.88(12) . . . .
Gd1 N1 C2 N2 179.88(7) . . . .
C1 N1 C2 N6 177.05(7) . . . .
Gd1 N1 C2 N6 -1.19(10) . . . .
C9 N6 C2 N2 0.85(13) . . . .
N7 N6 C2 N2 176.68(8) . . . .
C9 N6 C2 N1 -178.19(9) . . . .
N7 N6 C2 N1 -2.35(11) . . . .
C1 N3 C3 N2 -2.70(12) . . . .
C1 N3 C3 N8 176.70(7) . . . .
C2 N2 C3 N3 0.03(13) . . . .
C2 N2 C3 N8 -179.38(7) . . . .
N9 N8 C3 N3 -2.50(12) . . . .
C12 N8 C3 N3 -178.01(8) . . . .
N9 N8 C3 N2 176.96(8) . . . .
C12 N8 C3 N2 1.45(13) . . . .
N5 C4 C5 C6 -0.07(11) . . . .
C4 C5 C6 N4 -0.43(10) . . . .
N5 N4 C6 C5 0.80(10) . . . .
C1 N4 C6 C5 178.83(8) . . . .
N6 N7 C7 C8 0.61(11) . . . .
Gd1 N7 C7 C8 178.64(7) . . . .
N7 C7 C8 C9 -0.72(12) . . . .
C3 N8 N9 C10 -175.79(9) . . . .
C12 N8 N9 C10 0.32(11) . . . .
N7 N6 C9 C8 -0.17(11) . . . .
C2 N6 C9 C8 175.92(9) . . . .
C7 C8 C9 N6 0.51(11) . . . .
N8 N9 C10 C11 0.10(12) . . . .
N9 C10 C11 C12 -0.47(13) . . . .
C10 C11 C12 N8 0.62(11) . . . .
N9 N8 C12 C11 -0.62(11) . . . .
C3 N8 C12 C11 175.23(9) . . . .
